data_1504982
loop_
_publ_author_name
'Inokuma, Yasuhide'
'Osuka, Atsuhiro'

_publ_section_title
;
 3,3'- and 4,4'-biphenylene-bridged subporphyrin dimers.
;
_journal_issue 24
_journal_name_full 'Organic letters'
_journal_page_first 5561
_journal_page_last 5564
_journal_paper_doi 10.1021/ol8023924
_journal_volume 10
_journal_year 2008
_chemical_formula_moiety 'C68 H46 B2 N6 O2, C H2 Cl2'
_chemical_formula_sum 'C69 H48 B2 Cl2 N6 O2'
_chemical_formula_weight 1085.65
_chemical_name_systematic
; 
 ? 
;
_space_group_IT_number 14
_symmetry_cell_setting monoclinic
_symmetry_Int_Tables_number 14
_symmetry_space_group_name_Hall '-P 2ybc'
_symmetry_space_group_name_H-M 'P 1 21/c 1'
_atom_sites_solution_hydrogens geom
_atom_sites_solution_primary direct
_atom_sites_solution_secondary difmap
_audit_creation_method SHELXL-97
_cell_angle_alpha 90.00
_cell_angle_beta 103.446(15)
_cell_angle_gamma 90.00
_cell_formula_units_Z 2
_cell_length_a 11.866(4)
_cell_length_b 19.507(7)
_cell_length_c 12.211(5)
_cell_measurement_reflns_used 16452
_cell_measurement_temperature 123(2)
_cell_measurement_theta_max 27.6
_cell_measurement_theta_min 3.0
_cell_volume 2749.0(18)
_computing_structure_refinement 'SHELXL-97 (Sheldrick, 1997)'
_computing_structure_solution 'SHELXS-97 (Sheldrick, 1990)'
_diffrn_ambient_temperature 123(2)
_diffrn_detector_area_resol_mean 5.00
_diffrn_measured_fraction_theta_full 0.996
_diffrn_measured_fraction_theta_max 0.996
_diffrn_measurement_device_type 'Rigaku RAXIS-RAPID'
_diffrn_measurement_method \w
_diffrn_radiation_monochromator graphite
_diffrn_radiation_source 'fine-focus sealed tube'
_diffrn_radiation_type MoK\a
_diffrn_radiation_wavelength 0.71075
_diffrn_reflns_av_R_equivalents 0.0589
_diffrn_reflns_av_sigmaI/netI 0.0490
_diffrn_reflns_limit_h_max 13
_diffrn_reflns_limit_h_min -14
_diffrn_reflns_limit_k_max 23
_diffrn_reflns_limit_k_min -23
_diffrn_reflns_limit_l_max 14
_diffrn_reflns_limit_l_min -14
_diffrn_reflns_number 21260
_diffrn_reflns_theta_full 25.00
_diffrn_reflns_theta_max 25.00
_diffrn_reflns_theta_min 3.00
_exptl_absorpt_coefficient_mu 0.173
_exptl_absorpt_correction_T_max 0.9581
_exptl_absorpt_correction_T_min 0.9034
_exptl_absorpt_correction_type none
_exptl_crystal_colour amber
_exptl_crystal_density_diffrn 1.312
_exptl_crystal_density_method 'not measured'
_exptl_crystal_description prism
_exptl_crystal_F_000 1128
_exptl_crystal_size_max 0.60
_exptl_crystal_size_mid 0.40
_exptl_crystal_size_min 0.25
_refine_diff_density_max 1.149
_refine_diff_density_min -0.481
_refine_diff_density_rms 0.077
_refine_ls_extinction_method none
_refine_ls_goodness_of_fit_ref 1.078
_refine_ls_hydrogen_treatment constr
_refine_ls_matrix_type full
_refine_ls_number_parameters 380
_refine_ls_number_reflns 4829
_refine_ls_number_restraints 2
_refine_ls_restrained_S_all 1.081
_refine_ls_R_factor_all 0.1116
_refine_ls_R_factor_gt 0.0822
_refine_ls_shift/su_max 0.000
_refine_ls_shift/su_mean 0.000
_refine_ls_structure_factor_coef Fsqd
_refine_ls_weighting_details 'calc w=1/[\s^2^(Fo^2^)+(0.1582P)^2^+2.1157P] where P=(Fo^2^+2Fc^2^)/3'
_refine_ls_weighting_scheme calc
_refine_ls_wR_factor_gt 0.2517
_refine_ls_wR_factor_ref 0.2784
_reflns_number_gt 3322
_reflns_number_total 4829
_reflns_threshold_expression >2sigma(I)
_cod_data_source_file ol8023924_si_003.cif
_cod_data_source_block s-4-bpd
_cod_original_cell_volume 2748.9(17)
_cod_database_code 1504982

loop_
_symmetry_equiv_pos_as_xyz
'x, y, z'
'-x, y+1/2, -z+1/2'
'-x, -y, -z'
'x, -y-1/2, z-1/2'

loop_
_atom_site_label
_atom_site_type_symbol
_atom_site_fract_x
_atom_site_fract_y
_atom_site_fract_z
_atom_site_U_iso_or_equiv
_atom_site_adp_type
_atom_site_occupancy
_atom_site_symmetry_multiplicity
_atom_site_calc_flag
_atom_site_refinement_flags
C1 C 0.1561(4) 0.0310(2) 0.5766(3) 0.0484(10) Uani 1 1 d .
C2 C 0.1636(4) -0.0422(2) 0.5732(4) 0.0542(11) Uani 1 1 d .
H1 H 0.1324 -0.0735 0.6180 0.065 Uiso 1 1 calc R
C3 C 0.2233(4) -0.0592(2) 0.4943(4) 0.0544(11) Uani 1 1 d .
H2 H 0.2413 -0.1045 0.4751 0.065 Uiso 1 1 calc R
C4 C 0.2545(4) 0.00255(19) 0.4454(3) 0.0484(10) Uani 1 1 d .
C5 C 0.3391(4) 0.0185(2) 0.3835(3) 0.0469(9) Uani 1 1 d .
C6 C 0.3805(4) 0.08644(19) 0.3874(3) 0.0455(9) Uani 1 1 d .
C7 C 0.4820(4) 0.11911(19) 0.3666(3) 0.0477(10) Uani 1 1 d .
H3 H 0.5350 0.0992 0.3282 0.057 Uiso 1 1 calc R
C8 C 0.4896(4) 0.18322(19) 0.4111(3) 0.0468(10) Uani 1 1 d .
H4 H 0.5491 0.2156 0.4100 0.056 Uiso 1 1 calc R
C9 C 0.3919(3) 0.19372(18) 0.4602(3) 0.0425(9) Uani 1 1 d .
C10 C 0.3616(4) 0.24363(18) 0.5325(3) 0.0438(9) Uani 1 1 d .
C11 C 0.2746(3) 0.22714(18) 0.5894(3) 0.0434(9) Uani 1 1 d .
C12 C 0.2550(4) 0.2499(2) 0.6957(3) 0.0475(10) Uani 1 1 d .
H5 H 0.2830 0.2912 0.7336 0.057 Uiso 1 1 calc R
C13 C 0.1894(4) 0.2017(2) 0.7323(3) 0.0483(10) Uani 1 1 d .
H6 H 0.1642 0.2034 0.8006 0.058 Uiso 1 1 calc R
C14 C 0.1647(3) 0.14769(19) 0.6501(3) 0.0453(9) Uani 1 1 d .
C15 C 0.1310(4) 0.0788(2) 0.6555(3) 0.0472(10) Uani 1 1 d .
N1 N 0.2046(3) 0.05400(16) 0.4926(3) 0.0460(8) Uani 1 1 d .
N2 N 0.3267(3) 0.13582(15) 0.4370(3) 0.0431(8) Uani 1 1 d .
N3 N 0.2113(3) 0.16860(15) 0.5636(3) 0.0439(8) Uani 1 1 d .
B1 B 0.2079(4) 0.1277(2) 0.4594(4) 0.0436(10) Uani 1 1 d .
O1 O 0.1137(3) 0.15062(14) 0.3711(2) 0.0518(7) Uani 1 1 d .
C16 C 0.0889(5) 0.1136(2) 0.2684(4) 0.0654(13) Uani 1 1 d .
H7 H 0.1588 0.1110 0.2389 0.098 Uiso 1 1 calc R
H8 H 0.0274 0.1371 0.2138 0.098 Uiso 1 1 calc R
H9 H 0.0632 0.0672 0.2816 0.098 Uiso 1 1 calc R
C17 C 0.3889(4) -0.03709(19) 0.3263(3) 0.0500(10) Uani 1 1 d .
C18 C 0.3163(5) -0.0847(3) 0.2624(5) 0.0747(15) Uani 1 1 d .
H10 H 0.2353 -0.0826 0.2576 0.090 Uiso 1 1 calc R
C19 C 0.3611(6) -0.1360(3) 0.2046(5) 0.0892(18) Uani 1 1 d .
H11 H 0.3110 -0.1694 0.1623 0.107 Uiso 1 1 calc R
C20 C 0.4767(5) -0.1379(3) 0.2092(5) 0.0747(15) Uani 1 1 d .
H12 H 0.5069 -0.1715 0.1674 0.090 Uiso 1 1 calc R
C21 C 0.5478(4) -0.0925(2) 0.2724(4) 0.0599(12) Uani 1 1 d .
H13 H 0.6286 -0.0949 0.2761 0.072 Uiso 1 1 calc R
C22 C 0.5065(4) -0.0426(2) 0.3323(4) 0.0519(10) Uani 1 1 d .
H14 H 0.5590 -0.0116 0.3780 0.062 Uiso 1 1 calc R
C23 C 0.4266(4) 0.30829(19) 0.5593(3) 0.0460(9) Uani 1 1 d .
C24 C 0.5472(4) 0.3089(2) 0.5917(3) 0.0514(10) Uani 1 1 d .
H15 H 0.5891 0.2670 0.5988 0.062 Uiso 1 1 calc R
C25 C 0.6058(4) 0.3703(2) 0.6134(4) 0.0578(11) Uani 1 1 d .
H16 H 0.6881 0.3708 0.6338 0.069 Uiso 1 1 calc R
C26 C 0.5453(5) 0.4308(2) 0.6055(4) 0.0603(12) Uani 1 1 d .
H17 H 0.5863 0.4729 0.6201 0.072 Uiso 1 1 calc R
C27 C 0.4267(4) 0.4315(2) 0.5771(4) 0.0585(12) Uani 1 1 d .
H18 H 0.3859 0.4736 0.5742 0.070 Uiso 1 1 calc R
C28 C 0.3659(4) 0.3699(2) 0.5524(3) 0.0516(10) Uani 1 1 d .
H19 H 0.2837 0.3701 0.5311 0.062 Uiso 1 1 calc R
C29 C 0.0928(4) 0.0559(2) 0.7571(4) 0.0490(10) Uani 1 1 d .
C30 C 0.0067(5) 0.0903(3) 0.7936(4) 0.0710(14) Uani 1 1 d .
H20 H -0.0297 0.1288 0.7524 0.085 Uiso 1 1 calc R
C31 C -0.0273(5) 0.0696(3) 0.8893(5) 0.0804(17) Uani 1 1 d .
H21 H -0.0852 0.0950 0.9138 0.096 Uiso 1 1 calc R
C32 C 0.0211(4) 0.0125(2) 0.9504(4) 0.0553(11) Uani 1 1 d .
C33 C 0.1136(4) -0.0174(3) 0.9194(4) 0.0601(12) Uani 1 1 d .
H23 H 0.1551 -0.0531 0.9645 0.072 Uiso 1 1 calc R
C34 C 0.1476(4) 0.0035(2) 0.8234(4) 0.0575(12) Uani 1 1 d .
H24 H 0.2106 -0.0190 0.8031 0.069 Uiso 1 1 calc R
C35 C 0.9385(6) 0.2642(6) -0.0393(5) 0.115(6) Uani 0.50 1 d PD
H25 H 0.9819 0.3073 -0.0179 0.138 Uiso 0.50 1 calc PR
H26 H 0.9957 0.2273 -0.0395 0.138 Uiso 0.50 1 calc PR
Cl1 Cl 0.8609(3) 0.24525(19) 0.0613(4) 0.1148(13) Uani 0.50 1 d PD
Cl2 Cl 0.8527(5) 0.2729(2) -0.1733(4) 0.1472(18) Uani 0.50 1 d PD

loop_
_atom_site_aniso_label
_atom_site_aniso_U_11
_atom_site_aniso_U_22
_atom_site_aniso_U_33
_atom_site_aniso_U_23
_atom_site_aniso_U_13
_atom_site_aniso_U_12
C1 0.068(3) 0.043(2) 0.043(2) 0.0027(17) 0.0316(19) -0.0092(18)
C2 0.085(3) 0.039(2) 0.050(2) -0.0008(18) 0.039(2) -0.0129(19)
C3 0.082(3) 0.036(2) 0.057(3) -0.0052(18) 0.039(2) -0.0119(19)
C4 0.075(3) 0.037(2) 0.042(2) -0.0056(17) 0.032(2) -0.0049(17)
C5 0.073(3) 0.039(2) 0.038(2) -0.0031(16) 0.0301(19) -0.0064(18)
C6 0.073(3) 0.038(2) 0.035(2) -0.0031(16) 0.0325(19) -0.0019(17)
C7 0.075(3) 0.037(2) 0.043(2) 0.0002(16) 0.038(2) -0.0014(18)
C8 0.069(3) 0.038(2) 0.043(2) 0.0013(17) 0.0340(19) -0.0068(17)
C9 0.066(2) 0.0309(18) 0.038(2) 0.0036(15) 0.0270(18) -0.0016(16)
C10 0.068(2) 0.0327(19) 0.038(2) 0.0038(15) 0.0267(18) 0.0002(16)
C11 0.063(2) 0.0340(19) 0.040(2) -0.0010(16) 0.0261(18) 0.0007(16)
C12 0.071(3) 0.039(2) 0.041(2) -0.0040(17) 0.0301(19) 0.0012(17)
C13 0.068(3) 0.043(2) 0.044(2) -0.0027(17) 0.034(2) 0.0043(18)
C14 0.065(2) 0.042(2) 0.039(2) 0.0008(17) 0.0326(18) 0.0025(17)
C15 0.067(3) 0.043(2) 0.042(2) 0.0002(17) 0.0334(19) -0.0014(17)
N1 0.068(2) 0.0399(17) 0.0403(18) -0.0039(14) 0.0336(16) -0.0090(14)
N2 0.069(2) 0.0342(16) 0.0359(17) -0.0007(13) 0.0313(15) -0.0024(14)
N3 0.065(2) 0.0372(16) 0.0391(17) -0.0006(13) 0.0309(15) -0.0019(14)
B1 0.066(3) 0.036(2) 0.037(2) -0.0007(18) 0.028(2) -0.0065(19)
O1 0.0731(19) 0.0469(15) 0.0410(15) -0.0016(12) 0.0247(14) -0.0048(13)
C16 0.091(3) 0.058(3) 0.049(3) 0.001(2) 0.020(2) -0.015(2)
C17 0.082(3) 0.035(2) 0.043(2) -0.0044(17) 0.036(2) -0.0051(18)
C18 0.095(4) 0.065(3) 0.076(3) -0.030(3) 0.044(3) -0.017(3)
C19 0.117(5) 0.071(4) 0.092(4) -0.042(3) 0.047(4) -0.017(3)
C20 0.108(4) 0.054(3) 0.075(3) -0.020(3) 0.048(3) 0.003(3)
C21 0.088(3) 0.046(2) 0.054(3) 0.005(2) 0.033(2) 0.012(2)
C22 0.082(3) 0.037(2) 0.044(2) 0.0029(17) 0.029(2) 0.0022(19)
C23 0.071(3) 0.037(2) 0.039(2) -0.0032(16) 0.0309(19) -0.0071(17)
C24 0.071(3) 0.044(2) 0.047(2) -0.0020(18) 0.030(2) -0.0030(19)
C25 0.076(3) 0.050(2) 0.056(3) -0.005(2) 0.034(2) -0.014(2)
C26 0.092(4) 0.041(2) 0.058(3) -0.001(2) 0.039(2) -0.015(2)
C27 0.093(4) 0.038(2) 0.054(3) 0.0005(19) 0.036(2) -0.002(2)
C28 0.077(3) 0.037(2) 0.048(2) 0.0024(18) 0.029(2) -0.0018(18)
C29 0.064(2) 0.046(2) 0.047(2) 0.0012(18) 0.033(2) -0.0058(18)
C30 0.095(3) 0.068(3) 0.067(3) 0.026(3) 0.053(3) 0.023(3)
C31 0.103(4) 0.080(3) 0.079(4) 0.029(3) 0.066(3) 0.031(3)
C32 0.074(3) 0.054(2) 0.049(3) 0.005(2) 0.037(2) 0.001(2)
C33 0.070(3) 0.064(3) 0.057(3) 0.016(2) 0.037(2) 0.011(2)
C34 0.064(3) 0.064(3) 0.056(3) 0.009(2) 0.037(2) 0.006(2)
C35 0.027(5) 0.061(6) 0.248(19) -0.003(9) 0.010(7) -0.011(4)
Cl1 0.107(2) 0.093(2) 0.158(4) 0.040(2) 0.058(2) -0.0046(18)
Cl2 0.203(5) 0.093(3) 0.139(4) 0.011(2) 0.025(3) -0.060(3)

loop_
_atom_type_symbol
_atom_type_description
_atom_type_scat_dispersion_real
_atom_type_scat_dispersion_imag
_atom_type_scat_source
C C 0.0033 0.0016 'International Tables Vol C Tables 4.2.6.8 and 6.1.1.4'
H H 0.0000 0.0000 'International Tables Vol C Tables 4.2.6.8 and 6.1.1.4'
B B 0.0013 0.0007 'International Tables Vol C Tables 4.2.6.8 and 6.1.1.4'
N N 0.0061 0.0033 'International Tables Vol C Tables 4.2.6.8 and 6.1.1.4'
O O 0.0106 0.0060 'International Tables Vol C Tables 4.2.6.8 and 6.1.1.4'
Cl Cl 0.1484 0.1585 'International Tables Vol C Tables 4.2.6.8 and 6.1.1.4'

loop_
_geom_angle_atom_site_label_1
_geom_angle_atom_site_label_2
_geom_angle_atom_site_label_3
_geom_angle
_geom_angle_site_symmetry_3
N1 C1 C15 119.0(3) .
N1 C1 C2 105.4(3) .
C15 C1 C2 134.3(3) .
C3 C2 C1 108.0(3) .
C3 C2 H1 126.0 .
C1 C2 H1 126.0 .
C2 C3 C4 108.5(4) .
C2 C3 H2 125.8 .
C4 C3 H2 125.8 .
N1 C4 C5 119.6(3) .
N1 C4 C3 105.3(3) .
C5 C4 C3 133.5(4) .
C6 C5 C4 118.1(3) .
C6 C5 C17 121.9(3) .
C4 C5 C17 119.7(3) .
N2 C6 C5 118.7(3) .
N2 C6 C7 105.2(3) .
C5 C6 C7 135.3(4) .
C8 C7 C6 108.5(3) .
C8 C7 H3 125.7 .
C6 C7 H3 125.7 .
C7 C8 C9 108.3(3) .
C7 C8 H4 125.9 .
C9 C8 H4 125.9 .
N2 C9 C10 119.0(3) .
N2 C9 C8 105.6(3) .
C10 C9 C8 134.8(4) .
C11 C10 C9 118.2(3) .
C11 C10 C23 119.4(3) .
C9 C10 C23 122.0(3) .
N3 C11 C10 120.4(3) .
N3 C11 C12 105.7(3) .
C10 C11 C12 131.6(4) .
C13 C12 C11 107.9(3) .
C13 C12 H5 126.0 .
C11 C12 H5 126.0 .
C12 C13 C14 108.4(3) .
C12 C13 H6 125.8 .
C14 C13 H6 125.8 .
N3 C14 C15 119.5(3) .
N3 C14 C13 105.5(3) .
C15 C14 C13 132.9(3) .
C14 C15 C1 119.2(3) .
C14 C15 C29 118.2(3) .
C1 C15 C29 121.4(3) .
C4 N1 C1 112.2(3) .
C4 N1 B1 123.5(3) .
C1 N1 B1 124.2(3) .
C9 N2 C6 111.9(3) .
C9 N2 B1 124.1(3) .
C6 N2 B1 123.9(3) .
C11 N3 C14 111.9(3) .
C11 N3 B1 123.2(3) .
C14 N3 B1 124.3(3) .
O1 B1 N3 109.6(3) .
O1 B1 N1 116.0(3) .
N3 B1 N1 106.2(3) .
O1 B1 N2 115.4(3) .
N3 B1 N2 104.9(3) .
N1 B1 N2 103.6(3) .
C16 O1 B1 118.2(3) .
O1 C16 H7 109.5 .
O1 C16 H8 109.5 .
H7 C16 H8 109.5 .
O1 C16 H9 109.5 .
H7 C16 H9 109.5 .
H8 C16 H9 109.5 .
C18 C17 C22 117.8(4) .
C18 C17 C5 119.5(4) .
C22 C17 C5 122.6(4) .
C17 C18 C19 120.4(5) .
C17 C18 H10 119.8 .
C19 C18 H10 119.8 .
C20 C19 C18 119.7(5) .
C20 C19 H11 120.1 .
C18 C19 H11 120.1 .
C21 C20 C19 120.1(4) .
C21 C20 H12 120.0 .
C19 C20 H12 120.0 .
C20 C21 C22 121.4(5) .
C20 C21 H13 119.3 .
C22 C21 H13 119.3 .
C21 C22 C17 120.4(4) .
C21 C22 H14 119.8 .
C17 C22 H14 119.8 .
C24 C23 C28 119.4(4) .
C24 C23 C10 121.4(4) .
C28 C23 C10 119.2(4) .
C25 C24 C23 120.1(4) .
C25 C24 H15 120.0 .
C23 C24 H15 120.0 .
C26 C25 C24 120.0(5) .
C26 C25 H16 120.0 .
C24 C25 H16 120.0 .
C27 C26 C25 121.0(4) .
C27 C26 H17 119.5 .
C25 C26 H17 119.5 .
C26 C27 C28 119.7(4) .
C26 C27 H18 120.1 .
C28 C27 H18 120.1 .
C23 C28 C27 119.6(4) .
C23 C28 H19 120.2 .
C27 C28 H19 120.2 .
C34 C29 C30 117.1(4) .
C34 C29 C15 121.6(4) .
C30 C29 C15 121.1(4) .
C29 C30 C31 121.0(4) .
C29 C30 H20 119.5 .
C31 C30 H20 119.5 .
C30 C31 C32 121.5(4) .
C30 C31 H21 119.2 .
C32 C31 H21 119.2 .
C33 C32 C31 116.8(4) .
C33 C32 C32 121.7(5) 3_557
C31 C32 C32 121.5(5) 3_557
C32 C33 C34 121.1(4) .
C32 C33 H23 119.5 .
C34 C33 H23 119.5 .
C29 C34 C33 121.9(4) .
C29 C34 H24 119.1 .
C33 C34 H24 119.1 .
Cl2 C35 Cl1 113.5(4) .
Cl2 C35 H25 108.9 .
Cl1 C35 H25 108.9 .
Cl2 C35 H26 108.9 .
Cl1 C35 H26 108.9 .
H25 C35 H26 107.7 .

loop_
_geom_bond_atom_site_label_1
_geom_bond_atom_site_label_2
_geom_bond_distance
_geom_bond_site_symmetry_2
C1 N1 1.363(5) .
C1 C15 1.421(5) .
C1 C2 1.433(6) .
C2 C3 1.363(6) .
C2 H1 0.9500 .
C3 C4 1.431(5) .
C3 H2 0.9500 .
C4 N1 1.360(5) .
C4 C5 1.425(5) .
C5 C6 1.409(5) .
C5 C17 1.485(5) .
C6 N2 1.372(5) .
C6 C7 1.437(5) .
C7 C8 1.358(5) .
C7 H3 0.9500 .
C8 C9 1.437(5) .
C8 H4 0.9500 .
C9 N2 1.361(5) .
C9 C10 1.416(5) .
C10 C11 1.409(5) .
C10 C23 1.475(5) .
C11 N3 1.363(5) .
C11 C12 1.442(5) .
C12 C13 1.361(5) .
C12 H5 0.9500 .
C13 C14 1.438(6) .
C13 H6 0.9500 .
C14 N3 1.363(4) .
C14 C15 1.407(5) .
C15 C29 1.486(5) .
N1 B1 1.496(5) .
N2 B1 1.506(5) .
N3 B1 1.495(5) .
B1 O1 1.433(6) .
O1 C16 1.417(5) .
C16 H7 0.9800 .
C16 H8 0.9800 .
C16 H9 0.9800 .
C17 C18 1.379(6) .
C17 C22 1.385(6) .
C18 C19 1.400(7) .
C18 H10 0.9500 .
C19 C20 1.360(8) .
C19 H11 0.9500 .
C20 C21 1.337(7) .
C20 H12 0.9500 .
C21 C22 1.375(6) .
C21 H13 0.9500 .
C22 H14 0.9500 .
C23 C24 1.392(6) .
C23 C28 1.394(6) .
C24 C25 1.379(6) .
C24 H15 0.9500 .
C25 C26 1.373(7) .
C25 H16 0.9500 .
C26 C27 1.369(7) .
C26 H17 0.9500 .
C27 C28 1.397(6) .
C27 H18 0.9500 .
C28 H19 0.9500 .
C29 C34 1.370(6) .
C29 C30 1.380(6) .
C30 C31 1.382(6) .
C30 H20 0.9500 .
C31 C32 1.389(7) .
C31 H21 0.9500 .
C32 C33 1.372(6) .
C32 C32 1.495(8) 3_557
C33 C34 1.387(6) .
C33 H23 0.9500 .
C34 H24 0.9500 .
C35 Cl2 1.723(5) .
C35 Cl1 1.737(5) .
C35 H25 0.9900 .
C35 H26 0.9900 .

loop_
_geom_torsion_atom_site_label_1
_geom_torsion_atom_site_label_2
_geom_torsion_atom_site_label_3
_geom_torsion_atom_site_label_4
_geom_torsion
_geom_torsion_site_symmetry_1
_geom_torsion_site_symmetry_4
N1 C1 C2 C3 4.6(5) . .
C15 C1 C2 C3 -162.2(5) . .
C1 C2 C3 C4 -0.4(5) . .
C2 C3 C4 N1 -4.0(5) . .
C2 C3 C4 C5 160.8(5) . .
N1 C4 C5 C6 9.2(6) . .
C3 C4 C5 C6 -153.9(5) . .
N1 C4 C5 C17 -176.6(4) . .
C3 C4 C5 C17 20.3(8) . .
C4 C5 C6 N2 -9.0(6) . .
C17 C5 C6 N2 176.9(4) . .
C4 C5 C6 C7 159.1(5) . .
C17 C5 C6 C7 -15.0(7) . .
N2 C6 C7 C8 4.5(5) . .
C5 C6 C7 C8 -164.6(5) . .
C6 C7 C8 C9 -0.9(5) . .
C7 C8 C9 N2 -3.2(5) . .
C7 C8 C9 C10 167.9(4) . .
N2 C9 C10 C11 8.4(6) . .
C8 C9 C10 C11 -161.8(4) . .
N2 C9 C10 C23 -178.6(4) . .
C8 C9 C10 C23 11.2(7) . .
C9 C10 C11 N3 -8.6(6) . .
C23 C10 C11 N3 178.2(4) . .
C9 C10 C11 C12 151.2(4) . .
C23 C10 C11 C12 -22.0(7) . .
N3 C11 C12 C13 4.7(5) . .
C10 C11 C12 C13 -157.3(4) . .
C11 C12 C13 C14 -0.6(5) . .
C12 C13 C14 N3 -3.8(5) . .
C12 C13 C14 C15 159.2(5) . .
N3 C14 C15 C1 5.8(6) . .
C13 C14 C15 C1 -155.3(4) . .
N3 C14 C15 C29 173.3(4) . .
C13 C14 C15 C29 12.2(7) . .
N1 C1 C15 C14 -4.7(6) . .
C2 C1 C15 C14 160.6(5) . .
N1 C1 C15 C29 -171.9(4) . .
C2 C1 C15 C29 -6.5(8) . .
C5 C4 N1 C1 -160.2(4) . .
C3 C4 N1 C1 7.2(5) . .
C5 C4 N1 B1 17.1(6) . .
C3 C4 N1 B1 -175.5(4) . .
C15 C1 N1 C4 161.8(4) . .
C2 C1 N1 C4 -7.4(5) . .
C15 C1 N1 B1 -15.5(6) . .
C2 C1 N1 B1 175.3(4) . .
C10 C9 N2 C6 -166.5(3) . .
C8 C9 N2 C6 6.3(4) . .
C10 C9 N2 B1 15.4(6) . .
C8 C9 N2 B1 -171.8(3) . .
C5 C6 N2 C9 164.5(4) . .
C7 C6 N2 C9 -6.8(4) . .
C5 C6 N2 B1 -17.4(6) . .
C7 C6 N2 B1 171.3(3) . .
C10 C11 N3 C14 157.1(4) . .
C12 C11 N3 C14 -7.4(4) . .
C10 C11 N3 B1 -15.0(6) . .
C12 C11 N3 B1 -179.5(4) . .
C15 C14 N3 C11 -158.7(4) . .
C13 C14 N3 C11 7.0(4) . .
C15 C14 N3 B1 13.3(6) . .
C13 C14 N3 B1 179.0(4) . .
C11 N3 B1 O1 -91.4(4) . .
C14 N3 B1 O1 97.5(4) . .
C11 N3 B1 N1 142.5(4) . .
C14 N3 B1 N1 -28.6(5) . .
C11 N3 B1 N2 33.1(5) . .
C14 N3 B1 N2 -138.0(4) . .
C4 N1 B1 O1 90.7(5) . .
C1 N1 B1 O1 -92.3(5) . .
C4 N1 B1 N3 -147.2(4) . .
C1 N1 B1 N3 29.8(5) . .
C4 N1 B1 N2 -36.9(5) . .
C1 N1 B1 N2 140.1(4) . .
C9 N2 B1 O1 87.2(4) . .
C6 N2 B1 O1 -90.7(4) . .
C9 N2 B1 N3 -33.6(5) . .
C6 N2 B1 N3 148.5(3) . .
C9 N2 B1 N1 -144.8(4) . .
C6 N2 B1 N1 37.3(5) . .
N3 B1 O1 C16 -173.9(3) . .
N1 B1 O1 C16 -53.6(5) . .
N2 B1 O1 C16 67.9(4) . .
C6 C5 C17 C18 -139.1(5) . .
C4 C5 C17 C18 46.9(6) . .
C6 C5 C17 C22 39.3(6) . .
C4 C5 C17 C22 -134.7(4) . .
C22 C17 C18 C19 -0.9(8) . .
C5 C17 C18 C19 177.7(5) . .
C17 C18 C19 C20 -1.7(9) . .
C18 C19 C20 C21 2.7(9) . .
C19 C20 C21 C22 -1.2(8) . .
C20 C21 C22 C17 -1.5(7) . .
C18 C17 C22 C21 2.4(6) . .
C5 C17 C22 C21 -176.1(4) . .
C11 C10 C23 C24 125.1(4) . .
C9 C10 C23 C24 -47.8(6) . .
C11 C10 C23 C28 -54.6(5) . .
C9 C10 C23 C28 132.5(4) . .
C28 C23 C24 C25 -2.0(6) . .
C10 C23 C24 C25 178.3(4) . .
C23 C24 C25 C26 1.4(6) . .
C24 C25 C26 C27 0.5(7) . .
C25 C26 C27 C28 -1.9(7) . .
C24 C23 C28 C27 0.6(6) . .
C10 C23 C28 C27 -179.7(4) . .
C26 C27 C28 C23 1.3(6) . .
C14 C15 C29 C34 -121.4(5) . .
C1 C15 C29 C34 45.9(6) . .
C14 C15 C29 C30 53.1(6) . .
C1 C15 C29 C30 -139.6(5) . .
C34 C29 C30 C31 -4.1(8) . .
C15 C29 C30 C31 -178.8(5) . .
C29 C30 C31 C32 -1.8(10) . .
C30 C31 C32 C33 7.6(9) . .
C30 C31 C32 C32 -176.0(6) . 3_557
C31 C32 C33 C34 -7.5(8) . .
C32 C32 C33 C34 176.1(5) 3_557 .
C30 C29 C34 C33 4.2(7) . .
C15 C29 C34 C33 178.9(4) . .
C32 C33 C34 C29 1.7(8) . .
